data_7235784
loop_
_publ_author_name
'Yang, Lin'
'Yang, Qianqian'
'Yang, Daobin'
'Luo, Qian'
'Zhu, Youqin'
'Huang, Yan'
'Zhao, Suling'
'Lu, Zhiyun'

_publ_section_title
;
 Marked effects of indolyl vs. indolinyl substituent on solid-state
 structure, carrier mobility and photovoltaic efficiency of asymmetrical
 squaraine dyes
;
_journal_issue 43
_journal_name_full 'J. Mater. Chem. A'
_journal_page_first 18313
_journal_paper_doi 10.1039/C4TA03859B
_journal_volume 2
_journal_year 2014
_chemical_formula_moiety 'C40 H36 N2 O4'
_chemical_formula_sum 'C40 H36 N2 O4'
_chemical_formula_weight 608.71
_space_group_crystal_system monoclinic
_space_group_IT_number 14
_space_group_name_Hall '-P 2yn'
_space_group_name_H-M_alt 'P 1 21/n 1'
_atom_sites_solution_hydrogens geom
_atom_sites_solution_primary iterative
_audit_creation_date 2013-11-20
_audit_creation_method
;
Olex2 1.2
(compiled 2013.11.15 svn.r2834 for OlexSys, GUI svn.r4709)
;
_cell_angle_alpha 90
_cell_angle_beta 99.732(2)
_cell_angle_gamma 90
_cell_formula_units_Z 4
_cell_length_a 7.41851(17)
_cell_length_b 40.3306(11)
_cell_length_c 11.5514(3)
_cell_measurement_reflns_used 8073
_cell_measurement_temperature 143.05(10)
_cell_measurement_theta_max 28.7560
_cell_measurement_theta_min 3.2020
_cell_volume 3406.36(15)
_computing_cell_refinement
;
CrysAlisPro, Agilent Technologies,
Version 1.171.36.28 (release 01-02-2013 CrysAlis171 .NET)
(compiled Feb  1 2013,16:14:44)
;
_computing_data_collection
;
CrysAlisPro, Agilent Technologies,
Version 1.171.36.28 (release 01-02-2013 CrysAlis171 .NET)
(compiled Feb  1 2013,16:14:44)
;
_computing_data_reduction
;
CrysAlisPro, Agilent Technologies,
Version 1.171.36.28 (release 01-02-2013 CrysAlis171 .NET)
(compiled Feb  1 2013,16:14:44)
;
_computing_molecular_graphics 'Olex2 (Dolomanov et al., 2009)'
_computing_publication_material 'Olex2 (Dolomanov et al., 2009)'
_computing_structure_refinement 'ShelXL-2012 (Sheldrick, 2008)'
_computing_structure_solution
;
Superflip (Palatinus & Chapuis, 2007;Palatinus & van der Lee, 2008;
Palatinus et al., 2012)
;
_diffrn_ambient_temperature 143.05(10)
_diffrn_detector_area_resol_mean 16.0874
_diffrn_measured_fraction_theta_full 0.996
_diffrn_measured_fraction_theta_max 0.997
_diffrn_measurement_details
;
#__ type_ start__ end____ width___ exp.time_
  1 omega    9.00   49.00   0.1000    2.0000
omega____ theta____ kappa____ phi______ frames
    -       19.3143 -144.0000  -56.0000 400

#__ type_ start__ end____ width___ exp.time_
  2 omega   57.00   89.00   0.1000    2.0000
omega____ theta____ kappa____ phi______ frames
    -       19.3143 -144.0000  -56.0000 320

#__ type_ start__ end____ width___ exp.time_
  3 omega   36.00   77.00   0.1000    2.0000
omega____ theta____ kappa____ phi______ frames
    -       19.3143 -126.0000  111.0000 410

#__ type_ start__ end____ width___ exp.time_
  4 omega  -25.00    0.00   0.1000    2.0000
omega____ theta____ kappa____ phi______ frames
    -      -17.5174  -99.0000   30.0000 250

#__ type_ start__ end____ width___ exp.time_
  5 omega  -23.00   17.00   0.1000    2.0000
omega____ theta____ kappa____ phi______ frames
    -      -17.5174  -99.0000 -150.0000 400

#__ type_ start__ end____ width___ exp.time_
  6 omega  -48.00  -10.00   0.1000    2.0000
omega____ theta____ kappa____ phi______ frames
    -      -17.5174  144.0000   -3.0000 380

#__ type_ start__ end____ width___ exp.time_
  7 omega   35.00   74.00   0.1000    2.0000
omega____ theta____ kappa____ phi______ frames
    -       19.3143 -178.0000  -90.0000 390

#__ type_ start__ end____ width___ exp.time_
  8 omega   35.00   94.00   0.1000    2.0000
omega____ theta____ kappa____ phi______ frames
    -       19.3143  178.0000 -150.0000 590

#__ type_ start__ end____ width___ exp.time_
  9 omega   -6.00   92.00   0.1000    2.0000
omega____ theta____ kappa____ phi______ frames
    -       19.3143   38.0000  -30.0000 980
;
_diffrn_measurement_device_type 'Xcalibur, Eos'
_diffrn_measurement_method '\w scans'
_diffrn_orient_matrix_UB_11 -0.0194281000
_diffrn_orient_matrix_UB_12 -0.0151997000
_diffrn_orient_matrix_UB_13 -0.0304796000
_diffrn_orient_matrix_UB_21 -0.0219184000
_diffrn_orient_matrix_UB_22 0.0087895000
_diffrn_orient_matrix_UB_23 -0.0537061000
_diffrn_orient_matrix_UB_31 0.0924647000
_diffrn_orient_matrix_UB_32 -0.0011104000
_diffrn_orient_matrix_UB_33 -0.0081218000
_diffrn_radiation_monochromator graphite
_diffrn_radiation_type MoK\a
_diffrn_radiation_wavelength 0.71073
_diffrn_reflns_av_R_equivalents 0.0429
_diffrn_reflns_av_unetI/netI 0.0380
_diffrn_reflns_Laue_measured_fraction_full 0.996
_diffrn_reflns_Laue_measured_fraction_max 0.997
_diffrn_reflns_limit_h_max 9
_diffrn_reflns_limit_h_min -9
_diffrn_reflns_limit_k_max 50
_diffrn_reflns_limit_k_min -32
_diffrn_reflns_limit_l_max 13
_diffrn_reflns_limit_l_min -14
_diffrn_reflns_number 26126
_diffrn_reflns_point_group_measured_fraction_full 0.996
_diffrn_reflns_point_group_measured_fraction_max 0.997
_diffrn_reflns_theta_full 25.242
_diffrn_reflns_theta_max 26.372
_diffrn_reflns_theta_min 2.963
_diffrn_source 'Enhance (Mo) X-ray Source'
_exptl_absorpt_coefficient_mu 0.077
_exptl_absorpt_correction_T_max 1.00000
_exptl_absorpt_correction_T_min 0.69426
_exptl_absorpt_correction_type multi-scan
_exptl_absorpt_process_details
;
CrysAlisPro, Agilent Technologies,
Version 1.171.36.28 (release 01-02-2013 CrysAlis171 .NET)
(compiled Feb  1 2013,16:14:44)
Empirical absorption correction using spherical harmonics,
 implemented in SCALE3 ABSPACK scaling algorithm.
;
_exptl_crystal_density_diffrn 1.187
_exptl_crystal_F_000 1288
_exptl_crystal_size_max 0.4
_exptl_crystal_size_mid 0.35
_exptl_crystal_size_min 0.3
_refine_diff_density_max 0.250
_refine_diff_density_min -0.223
_refine_diff_density_rms 0.053
_refine_ls_extinction_method none
_refine_ls_goodness_of_fit_ref 1.061
_refine_ls_hydrogen_treatment mixed
_refine_ls_matrix_type full
_refine_ls_number_parameters 431
_refine_ls_number_reflns 6964
_refine_ls_number_restraints 0
_refine_ls_restrained_S_all 1.061
_refine_ls_R_factor_all 0.0666
_refine_ls_R_factor_gt 0.0561
_refine_ls_shift/su_max 0.008
_refine_ls_shift/su_mean 0.000
_refine_ls_structure_factor_coef Fsqd
_refine_ls_weighting_details
;
 w=1/[\s^2^(Fo^2^)+(0.0727P)^2^+1.3228P]
 where P=(Fo^2^+2Fc^2^)/3
;
_refine_ls_weighting_scheme calc
_refine_ls_wR_factor_gt 0.1460
_refine_ls_wR_factor_ref 0.1524
_reflns_Friedel_coverage 0.000
_reflns_number_gt 5792
_reflns_number_total 6964
_reflns_threshold_expression 'I > 2\s(I)'
_cod_data_source_file c4ta03859b2.cif
_cod_data_source_block 131118_s2_yl
_cod_database_code 7235784
_shelxl_version_number 2013-2
_chemical_oxdiff_formula c12h12n2o3
_shelx_space_group_comment
;
The symmetry employed for this shelxl refinement is uniquely defined
by the following loop, which should always be used as a source of
symmetry information in preference to the above space-group names.
They are only intended as comments.
;
_shelx_estimated_absorpt_t_max 0.977
_shelx_estimated_absorpt_t_min 0.970
_reflns_odcompleteness_completeness 99.80
_reflns_odcompleteness_iscentric 1
_reflns_odcompleteness_theta 26.32
_olex2_refinement_description
;
1. Fixed Uiso
 At 1.2 times of:
  All C(H) groups, All C(H,H) groups, All C(H,H,H,H) groups
 At 1.5 times of:
  All C(H,H,H) groups, All O(H) groups
2. Uiso/Uaniso restraints and constraints
Uanis(C16A) = Uanis(C16B)
Uanis(C17A) = Uanis(C17B)
Uanis(C18A) = Uanis(C18B)
3. Others
 Sof(H15C)=Sof(H15D)=Sof(C16B)=Sof(H16C)=Sof(H16D)=Sof(C17B)=Sof(H17C)=
 Sof(H17D)=Sof(C18B)=Sof(H18D)=Sof(H18E)=Sof(H18F)=1-FVAR(1)
 Sof(H15A)=Sof(H15B)=Sof(C16A)=Sof(H16A)=Sof(H16B)=Sof(C17A)=Sof(H17A)=
 Sof(H17B)=Sof(C18A)=Sof(H18A)=Sof(H18B)=Sof(H18C)=FVAR(1)
4.a Secondary CH2 refined with riding coordinates:
 C15(H15A,H15B), C15(H15C,H15D), C16A(H16A,H16B), C16B(H16C,H16D), C17A(H17A,
 H17B), C17B(H17C,H17D), C37(H37A,H37B), C38(H38A,H38B), C39(H39A,H39B)
4.b Aromatic/amide H refined with riding coordinates:
 C2(H2), C3(H3A), C4(H4A), C5(H5), C7(H7), C8(H8), C19(H19), C26(H26),
 C28(H28), C31(H31), C32(H32), C33(H33), C34(H34)
4.c Idealised Me refined as rotating group:
 C13(H13A,H13B,H13C), C14(H14A,H14B,H14C), C18A(H18A,H18B,H18C), C18B(H18D,
 H18E,H18F)
4.d Idealised tetrahedral OH refined as rotating group:
 O3(H3), O4(H4)
;

loop_
_space_group_symop_operation_xyz
'x, y, z'
'-x+1/2, y+1/2, -z+1/2'
'-x, -y, -z'
'x-1/2, -y-1/2, z-1/2'

loop_
_atom_site_label
_atom_site_type_symbol
_atom_site_fract_x
_atom_site_fract_y
_atom_site_fract_z
_atom_site_U_iso_or_equiv
_atom_site_adp_type
_atom_site_occupancy
_atom_site_site_symmetry_order
_atom_site_calc_flag
_atom_site_refinement_flags_posn
_atom_site_refinement_flags_occupancy
_atom_site_disorder_assembly
_atom_site_disorder_group
O1 O 0.1149(2) 0.32334(3) 0.09222(12) 0.0380(3) Uani 1 1 d . . . .
O2 O 0.04688(19) 0.30725(3) 0.46997(12) 0.0361(3) Uani 1 1 d . . . .
O3 O 0.1706(2) 0.38767(3) 0.11804(11) 0.0367(3) Uani 1 1 d . . . .
H3 H 0.1503 0.3672 0.1105 0.055 Uiso 1 1 calc GR . . .
O4 O 0.0390(2) 0.37102(3) 0.51273(12) 0.0399(4) Uani 1 1 d . . . .
H4 H 0.0350 0.3508 0.4943 0.060 Uiso 1 1 calc GR . . .
N1 N 0.02742(19) 0.19788(4) 0.20757(13) 0.0263(3) Uani 1 1 d . . . .
N2 N 0.1629(2) 0.47803(4) 0.38173(13) 0.0278(3) Uani 1 1 d . . . .
C1 C 0.0737(2) 0.18597(4) -0.09650(16) 0.0266(4) Uani 1 1 d . . . .
C2 C 0.0951(2) 0.20515(5) -0.19607(16) 0.0303(4) Uani 1 1 d . . . .
H2 H 0.1003 0.2286 -0.1902 0.036 Uiso 1 1 calc R . . .
C3 C 0.1084(3) 0.19017(5) -0.30067(17) 0.0349(4) Uani 1 1 d . . . .
H3A H 0.1223 0.2034 -0.3666 0.042 Uiso 1 1 calc R . . .
C4 C 0.1020(3) 0.15565(5) -0.31192(18) 0.0391(5) Uani 1 1 d . . . .
H4A H 0.1120 0.1456 -0.3849 0.047 Uiso 1 1 calc R . . .
C5 C 0.0812(3) 0.13646(5) -0.21784(19) 0.0372(5) Uani 1 1 d . . . .
H5 H 0.0770 0.1130 -0.2262 0.045 Uiso 1 1 calc R . . .
C6 C 0.0659(2) 0.15072(5) -0.10800(17) 0.0304(4) Uani 1 1 d . . . .
C7 C 0.0435(3) 0.13070(5) -0.00996(18) 0.0344(4) Uani 1 1 d . . . .
H7 H 0.0389 0.1073 -0.0191 0.041 Uiso 1 1 calc R . . .
C8 C 0.0285(3) 0.14390(5) 0.09629(18) 0.0327(4) Uani 1 1 d . . . .
H8 H 0.0130 0.1303 0.1610 0.039 Uiso 1 1 calc R . . .
C9 C 0.0369(2) 0.17856(4) 0.10599(16) 0.0271(4) Uani 1 1 d . . . .
C10 C 0.0589(2) 0.19919(4) 0.01491(16) 0.0254(4) Uani 1 1 d . . . .
C11 C 0.0692(2) 0.23468(4) 0.05861(15) 0.0243(4) Uani 1 1 d . . . .
C12 C 0.0442(2) 0.23026(4) 0.18519(15) 0.0248(4) Uani 1 1 d . . . .
C13 C -0.0880(2) 0.25612(5) -0.00663(16) 0.0297(4) Uani 1 1 d . . . .
H13A H -0.2056 0.2463 0.0026 0.044 Uiso 1 1 calc GR . . .
H13B H -0.0791 0.2571 -0.0902 0.044 Uiso 1 1 calc GR . . .
H13C H -0.0793 0.2786 0.0263 0.044 Uiso 1 1 calc GR . . .
C14 C 0.2613(2) 0.24905(5) 0.05635(17) 0.0292(4) Uani 1 1 d . . . .
H14A H 0.2666 0.2720 0.0849 0.044 Uiso 1 1 calc GR . . .
H14B H 0.2863 0.2486 -0.0243 0.044 Uiso 1 1 calc GR . . .
H14C H 0.3530 0.2357 0.1070 0.044 Uiso 1 1 calc GR . . .
C15 C 0.0061(3) 0.18300(5) 0.32064(17) 0.0331(4) Uani 1 1 d . . . .
H15A H 0.0878 0.1946 0.3846 0.040 Uiso 0.585(3) 1 calc R P A 1
H15B H 0.0446 0.1595 0.3215 0.040 Uiso 0.585(3) 1 calc R P A 1
H15C H 0.0174 0.2005 0.3815 0.040 Uiso 0.415(3) 1 calc R P A 2
H15D H 0.1052 0.1667 0.3443 0.040 Uiso 0.415(3) 1 calc R P A 2
C16A C -0.1897(4) 0.18478(9) 0.3444(3) 0.0332(6) Uani 0.585(3) 1 d . P A 1
H16A H -0.1911 0.1787 0.4273 0.040 Uiso 0.585(3) 1 calc R P A 1
H16B H -0.2347 0.2078 0.3325 0.040 Uiso 0.585(3) 1 calc R P A 1
C16B C -0.1843(6) 0.16522(13) 0.3134(4) 0.0332(6) Uani 0.415(3) 1 d . P A 2
H16C H -0.1959 0.1477 0.2526 0.040 Uiso 0.415(3) 1 calc R P A 2
H16D H -0.1912 0.1545 0.3897 0.040 Uiso 0.415(3) 1 calc R P A 2
C17A C -0.3169(5) 0.16185(9) 0.2650(3) 0.0363(6) Uani 0.585(3) 1 d . P A 1
H17A H -0.2723 0.1388 0.2781 0.044 Uiso 0.585(3) 1 calc R P A 1
H17B H -0.3125 0.1676 0.1822 0.044 Uiso 0.585(3) 1 calc R P A 1
C17B C -0.3392(7) 0.18949(12) 0.2840(4) 0.0363(6) Uani 0.415(3) 1 d . P A 2
H17C H -0.3387 0.1987 0.2045 0.044 Uiso 0.415(3) 1 calc R P A 2
H17D H -0.3210 0.2081 0.3407 0.044 Uiso 0.415(3) 1 calc R P A 2
C18A C -0.514(2) 0.1635(2) 0.2845(16) 0.0428(18) Uani 0.585(3) 1 d . P A 1
H18A H -0.5874 0.1474 0.2331 0.064 Uiso 0.585(3) 1 calc GR P A 1
H18B H -0.5619 0.1859 0.2663 0.064 Uiso 0.585(3) 1 calc GR P A 1
H18C H -0.5193 0.1582 0.3666 0.064 Uiso 0.585(3) 1 calc GR P A 1
C18B C -0.524(3) 0.1732(4) 0.288(3) 0.0428(18) Uani 0.415(3) 1 d . P A 2
H18D H -0.5534 0.1576 0.2220 0.064 Uiso 0.415(3) 1 calc GR P A 2
H18E H -0.6195 0.1903 0.2815 0.064 Uiso 0.415(3) 1 calc GR P A 2
H18F H -0.5192 0.1612 0.3620 0.064 Uiso 0.415(3) 1 calc GR P A 2
C19 C 0.0412(2) 0.25496(4) 0.27103(16) 0.0266(4) Uani 1 1 d . . . .
H19 H 0.0185 0.2469 0.3444 0.032 Uiso 1 1 calc R . . .
C20 C 0.0652(2) 0.28871(5) 0.26737(15) 0.0271(4) Uani 1 1 d . . . .
C21 C 0.0950(2) 0.31819(5) 0.19521(16) 0.0283(4) Uani 1 1 d . . . .
C22 C 0.0897(2) 0.34003(4) 0.29421(16) 0.0266(4) Uani 1 1 d . . . .
C23 C 0.0634(2) 0.31165(4) 0.36624(16) 0.0277(4) Uani 1 1 d . . . .
C24 C 0.1047(2) 0.37509(4) 0.31334(15) 0.0263(4) Uani 1 1 d . . . .
C25 C 0.1460(2) 0.39746(5) 0.22610(16) 0.0273(4) Uani 1 1 d . . . .
C26 C 0.1674(2) 0.43116(5) 0.24857(16) 0.0295(4) Uani 1 1 d . . . .
H26 H 0.1991 0.4456 0.1901 0.035 Uiso 1 1 calc R . . .
C27 C 0.1425(2) 0.44383(4) 0.35704(16) 0.0272(4) Uani 1 1 d . . . .
C28 C 0.0999(2) 0.42275(5) 0.44365(16) 0.0298(4) Uani 1 1 d . . . .
H28 H 0.0825 0.4316 0.5172 0.036 Uiso 1 1 calc R . . .
C29 C 0.0826(2) 0.38908(5) 0.42351(16) 0.0288(4) Uani 1 1 d . . . .
C30 C 0.1208(2) 0.50453(5) 0.30338(16) 0.0286(4) Uani 1 1 d . . . .
C31 C 0.0310(3) 0.50498(5) 0.18725(17) 0.0348(4) Uani 1 1 d . . . .
H31 H -0.0066 0.4850 0.1470 0.042 Uiso 1 1 calc R . . .
C32 C -0.0017(3) 0.53540(5) 0.13219(19) 0.0401(5) Uani 1 1 d . . . .
H32 H -0.0615 0.5361 0.0527 0.048 Uiso 1 1 calc R . . .
C33 C 0.0509(3) 0.56510(5) 0.19059(19) 0.0403(5) Uani 1 1 d . . . .
H33 H 0.0269 0.5856 0.1503 0.048 Uiso 1 1 calc R . . .
C34 C 0.1374(3) 0.56501(5) 0.30603(18) 0.0353(4) Uani 1 1 d . . . .
H34 H 0.1724 0.5853 0.3455 0.042 Uiso 1 1 calc R . . .
C35 C 0.1730(2) 0.53461(5) 0.36433(16) 0.0292(4) Uani 1 1 d . . . .
C36 C 0.2487(2) 0.52509(5) 0.48219(17) 0.0295(4) Uani 1 1 d . . . .
C37 C 0.3414(2) 0.54030(5) 0.59560(18) 0.0338(4) Uani 1 1 d . . . .
H37A H 0.2597 0.5562 0.6266 0.041 Uiso 1 1 calc R . . .
H37B H 0.4556 0.5518 0.5855 0.041 Uiso 1 1 calc R . . .
C38 C 0.3816(3) 0.50982(5) 0.67702(17) 0.0358(4) Uani 1 1 d . . . .
H38A H 0.3170 0.5121 0.7449 0.043 Uiso 1 1 calc R . . .
H38B H 0.5145 0.5084 0.7072 0.043 Uiso 1 1 calc R . . .
C39 C 0.3166(2) 0.47793(5) 0.60718(16) 0.0308(4) Uani 1 1 d . . . .
H39A H 0.4200 0.4628 0.6023 0.037 Uiso 1 1 calc R . . .
H39B H 0.2227 0.4660 0.6426 0.037 Uiso 1 1 calc R . . .
C40 C 0.2386(2) 0.49181(5) 0.49000(16) 0.0284(4) Uani 1 1 d . . . .

loop_
_atom_site_aniso_label
_atom_site_aniso_U_11
_atom_site_aniso_U_22
_atom_site_aniso_U_33
_atom_site_aniso_U_23
_atom_site_aniso_U_13
_atom_site_aniso_U_12
O1 0.0601(9) 0.0261(7) 0.0290(7) -0.0041(6) 0.0111(6) -0.0006(6)
O2 0.0476(8) 0.0312(8) 0.0313(7) -0.0042(6) 0.0116(6) -0.0054(6)
O3 0.0579(9) 0.0253(7) 0.0287(7) -0.0052(6) 0.0125(6) 0.0002(6)
O4 0.0597(9) 0.0279(7) 0.0382(8) -0.0090(6) 0.0259(7) -0.0099(7)
N1 0.0275(7) 0.0227(8) 0.0288(8) 0.0003(6) 0.0050(6) 0.0001(6)
N2 0.0301(7) 0.0234(8) 0.0311(8) -0.0065(6) 0.0081(6) -0.0027(6)
C1 0.0208(8) 0.0251(9) 0.0332(9) -0.0043(7) 0.0023(7) -0.0003(6)
C2 0.0309(9) 0.0262(10) 0.0334(10) -0.0045(8) 0.0041(7) -0.0011(7)
C3 0.0347(10) 0.0385(12) 0.0313(10) -0.0048(8) 0.0053(8) 0.0002(8)
C4 0.0403(11) 0.0416(12) 0.0351(11) -0.0133(9) 0.0057(8) 0.0024(9)
C5 0.0362(10) 0.0290(11) 0.0460(12) -0.0120(9) 0.0060(8) 0.0013(8)
C6 0.0254(8) 0.0256(10) 0.0388(10) -0.0066(8) 0.0018(7) 0.0011(7)
C7 0.0366(10) 0.0190(9) 0.0477(12) -0.0033(8) 0.0071(8) -0.0002(7)
C8 0.0350(9) 0.0231(10) 0.0405(11) 0.0009(8) 0.0076(8) -0.0017(7)
C9 0.0236(8) 0.0237(9) 0.0337(9) -0.0020(7) 0.0040(7) -0.0008(6)
C10 0.0224(8) 0.0214(9) 0.0317(9) -0.0025(7) 0.0030(7) -0.0014(6)
C11 0.0264(8) 0.0184(9) 0.0277(9) -0.0018(7) 0.0038(7) -0.0003(6)
C12 0.0205(7) 0.0220(9) 0.0310(9) -0.0009(7) 0.0024(6) -0.0003(6)
C13 0.0306(9) 0.0254(10) 0.0316(9) -0.0027(8) 0.0014(7) 0.0028(7)
C14 0.0299(9) 0.0244(9) 0.0340(10) -0.0035(7) 0.0074(7) -0.0042(7)
C15 0.0343(10) 0.0343(11) 0.0311(10) 0.0073(8) 0.0067(7) -0.0002(8)
C16A 0.0378(14) 0.0309(17) 0.0322(15) -0.0040(13) 0.0096(11) -0.0034(14)
C16B 0.0378(14) 0.0309(17) 0.0322(15) -0.0040(13) 0.0096(11) -0.0034(14)
C17A 0.0386(15) 0.0335(14) 0.0369(15) -0.0064(12) 0.0062(12) -0.0021(12)
C17B 0.0386(15) 0.0335(14) 0.0369(15) -0.0064(12) 0.0062(12) -0.0021(12)
C18A 0.035(2) 0.046(6) 0.0482(18) -0.014(5) 0.0087(14) -0.003(4)
C18B 0.035(2) 0.046(6) 0.0482(18) -0.014(5) 0.0087(14) -0.003(4)
C19 0.0259(8) 0.0258(10) 0.0277(9) -0.0007(7) 0.0036(7) -0.0006(6)
C20 0.0244(8) 0.0281(10) 0.0281(9) -0.0039(7) 0.0024(7) 0.0018(7)
C21 0.0290(9) 0.0262(10) 0.0290(9) -0.0048(7) 0.0027(7) 0.0016(7)
C22 0.0240(8) 0.0270(10) 0.0283(9) -0.0043(7) 0.0034(7) -0.0002(6)
C23 0.0257(8) 0.0273(10) 0.0300(9) -0.0047(7) 0.0042(7) -0.0009(7)
C24 0.0242(8) 0.0259(9) 0.0288(9) -0.0071(7) 0.0049(7) -0.0012(6)
C25 0.0278(8) 0.0266(10) 0.0281(9) -0.0059(7) 0.0064(7) -0.0001(7)
C26 0.0298(9) 0.0283(10) 0.0313(9) -0.0025(8) 0.0080(7) -0.0003(7)
C27 0.0242(8) 0.0239(9) 0.0340(9) -0.0069(7) 0.0064(7) -0.0023(6)
C28 0.0303(9) 0.0289(10) 0.0325(9) -0.0097(8) 0.0123(7) -0.0033(7)
C29 0.0275(8) 0.0287(10) 0.0321(9) -0.0056(8) 0.0105(7) -0.0046(7)
C30 0.0270(8) 0.0262(10) 0.0341(10) -0.0047(8) 0.0100(7) 0.0005(7)
C31 0.0360(10) 0.0336(11) 0.0358(10) -0.0087(8) 0.0088(8) 0.0020(8)
C32 0.0442(11) 0.0415(12) 0.0355(11) 0.0006(9) 0.0092(9) 0.0056(9)
C33 0.0428(11) 0.0354(12) 0.0446(12) 0.0046(9) 0.0128(9) 0.0038(9)
C34 0.0358(10) 0.0261(10) 0.0463(12) -0.0034(9) 0.0131(8) -0.0014(7)
C35 0.0265(8) 0.0264(10) 0.0361(10) -0.0056(8) 0.0097(7) -0.0017(7)
C36 0.0250(8) 0.0280(10) 0.0370(10) -0.0076(8) 0.0094(7) -0.0026(7)
C37 0.0292(9) 0.0289(10) 0.0427(11) -0.0120(8) 0.0044(8) -0.0009(7)
C38 0.0376(10) 0.0377(12) 0.0334(10) -0.0088(8) 0.0100(8) -0.0103(8)
C39 0.0312(9) 0.0291(10) 0.0331(10) -0.0051(8) 0.0081(7) -0.0015(7)
C40 0.0253(8) 0.0297(10) 0.0319(9) -0.0078(8) 0.0101(7) -0.0024(7)

loop_
_atom_type_symbol
_atom_type_description
_atom_type_scat_dispersion_real
_atom_type_scat_dispersion_imag
_atom_type_scat_source
C C 0.0033 0.0016 'International Tables Vol C Tables 4.2.6.8 and 6.1.1.4'
H H 0.0000 0.0000 'International Tables Vol C Tables 4.2.6.8 and 6.1.1.4'
N N 0.0061 0.0033 'International Tables Vol C Tables 4.2.6.8 and 6.1.1.4'
O O 0.0106 0.0060 'International Tables Vol C Tables 4.2.6.8 and 6.1.1.4'

loop_
_geom_angle_atom_site_label_1
_geom_angle_atom_site_label_2
_geom_angle_atom_site_label_3
_geom_angle
C25 O3 H3 109.5
C29 O4 H4 109.5
C9 N1 C15 122.55(15)
C12 N1 C9 110.83(15)
C12 N1 C15 126.60(15)
C30 N2 C27 127.60(15)
C40 N2 C27 125.64(16)
C40 N2 C30 106.69(15)
C2 C1 C6 118.43(16)
C10 C1 C2 124.71(17)
C10 C1 C6 116.85(16)
C1 C2 H2 119.7
C3 C2 C1 120.66(18)
C3 C2 H2 119.7
C2 C3 H3A 119.5
C2 C3 C4 120.99(19)
C4 C3 H3A 119.5
C3 C4 H4A 120.1
C5 C4 C3 119.84(18)
C5 C4 H4A 120.1
C4 C5 H5 119.3
C4 C5 C6 121.39(19)
C6 C5 H5 119.3
C5 C6 C1 118.68(18)
C5 C6 C7 121.38(18)
C7 C6 C1 119.94(17)
C6 C7 H7 118.8
C8 C7 C6 122.31(18)
C8 C7 H7 118.8
C7 C8 H8 121.5
C7 C8 C9 116.93(18)
C9 C8 H8 121.5
C8 C9 N1 127.21(17)
C10 C9 N1 109.26(15)
C10 C9 C8 123.53(17)
C1 C10 C11 130.67(16)
C9 C10 C1 120.44(16)
C9 C10 C11 108.85(15)
C10 C11 C13 112.05(14)
C10 C11 C14 110.12(14)
C12 C11 C10 101.69(14)
C12 C11 C13 109.39(14)
C12 C11 C14 108.93(14)
C13 C11 C14 113.93(15)
N1 C12 C11 109.35(14)
N1 C12 C19 122.68(16)
C19 C12 C11 127.96(16)
C11 C13 H13A 109.5
C11 C13 H13B 109.5
C11 C13 H13C 109.5
H13A C13 H13B 109.5
H13A C13 H13C 109.5
H13B C13 H13C 109.5
C11 C14 H14A 109.5
C11 C14 H14B 109.5
C11 C14 H14C 109.5
H14A C14 H14B 109.5
H14A C14 H14C 109.5
H14B C14 H14C 109.5
N1 C15 H15A 109.0
N1 C15 H15B 109.0
N1 C15 H15C 109.3
N1 C15 H15D 109.3
N1 C15 C16A 112.92(18)
N1 C15 C16B 111.7(2)
H15A C15 H15B 107.8
H15C C15 H15D 107.9
C16A C15 H15A 109.0
C16A C15 H15B 109.0
C16B C15 H15C 109.3
C16B C15 H15D 109.3
C15 C16A H16A 109.2
C15 C16A H16B 109.2
H16A C16A H16B 107.9
C17A C16A C15 112.2(3)
C17A C16A H16A 109.2
C17A C16A H16B 109.2
C15 C16B H16C 109.4
C15 C16B H16D 109.4
H16C C16B H16D 108.0
C17B C16B C15 111.1(4)
C17B C16B H16C 109.4
C17B C16B H16D 109.4
C16A C17A H17A 108.8
C16A C17A H17B 108.8
C16A C17A C18A 113.6(5)
H17A C17A H17B 107.7
C18A C17A H17A 108.8
C18A C17A H17B 108.8
C16B C17B H17C 109.3
C16B C17B H17D 109.3
C16B C17B C18B 111.7(7)
H17C C17B H17D 107.9
C18B C17B H17C 109.3
C18B C17B H17D 109.3
C17A C18A H18A 109.5
C17A C18A H18B 109.5
C17A C18A H18C 109.5
H18A C18A H18B 109.5
H18A C18A H18C 109.5
H18B C18A H18C 109.5
C17B C18B H18D 109.5
C17B C18B H18E 109.5
C17B C18B H18F 109.5
H18D C18B H18E 109.5
H18D C18B H18F 109.5
H18E C18B H18F 109.5
C12 C19 H19 114.3
C20 C19 C12 131.40(17)
C20 C19 H19 114.3
C19 C20 C21 147.13(17)
C19 C20 C23 125.48(17)
C23 C20 C21 87.38(14)
O1 C21 C20 136.30(17)
O1 C21 C22 132.71(17)
C22 C21 C20 90.99(14)
C23 C22 C21 89.84(15)
C24 C22 C21 135.23(17)
C24 C22 C23 134.93(16)
O2 C23 C20 132.58(17)
O2 C23 C22 135.63(17)
C22 C23 C20 91.79(15)
C25 C24 C22 122.44(15)
C25 C24 C29 116.86(16)
C29 C24 C22 120.68(16)
O3 C25 C24 123.22(16)
O3 C25 C26 115.46(16)
C26 C25 C24 121.31(16)
C25 C26 H26 120.0
C25 C26 C27 119.91(17)
C27 C26 H26 120.0
C26 C27 N2 120.92(16)
C28 C27 N2 118.82(16)
C28 C27 C26 120.25(17)
C27 C28 H28 119.8
C29 C28 C27 120.44(16)
C29 C28 H28 119.8
O4 C29 C24 123.23(16)
O4 C29 C28 115.54(16)
C28 C29 C24 121.21(17)
N2 C30 C35 108.55(16)
C31 C30 N2 130.55(17)
C31 C30 C35 120.74(17)
C30 C31 H31 120.9
C32 C31 C30 118.18(18)
C32 C31 H31 120.9
C31 C32 H32 119.2
C31 C32 C33 121.6(2)
C33 C32 H32 119.2
C32 C33 H33 119.6
C34 C33 C32 120.72(19)
C34 C33 H33 119.6
C33 C34 H34 120.5
C33 C34 C35 119.08(18)
C35 C34 H34 120.5
C30 C35 C36 105.77(16)
C34 C35 C30 119.61(17)
C34 C35 C36 134.54(17)
C35 C36 C37 139.99(17)
C40 C36 C35 108.21(16)
C40 C36 C37 111.73(17)
C36 C37 H37A 111.2
C36 C37 H37B 111.2
C36 C37 C38 102.64(15)
H37A C37 H37B 109.2
C38 C37 H37A 111.2
C38 C37 H37B 111.2
C37 C38 H38A 109.8
C37 C38 H38B 109.8
C37 C38 C39 109.37(15)
H38A C38 H38B 108.2
C39 C38 H38A 109.8
C39 C38 H38B 109.8
C38 C39 H39A 111.5
C38 C39 H39B 111.5
H39A C39 H39B 109.3
C40 C39 C38 101.54(15)
C40 C39 H39A 111.5
C40 C39 H39B 111.5
N2 C40 C39 134.46(17)
C36 C40 N2 110.77(17)
C36 C40 C39 114.69(16)

loop_
_geom_bond_atom_site_label_1
_geom_bond_atom_site_label_2
_geom_bond_distance
O1 C21 1.241(2)
O2 C23 1.238(2)
O3 H3 0.8400
O3 C25 1.351(2)
O4 H4 0.8400
O4 C29 1.345(2)
N1 C9 1.420(2)
N1 C12 1.341(2)
N1 C15 1.470(2)
N2 C27 1.412(2)
N2 C30 1.401(2)
N2 C40 1.397(2)
C1 C2 1.417(3)
C1 C6 1.428(3)
C1 C10 1.414(2)
C2 H2 0.9500
C2 C3 1.369(3)
C3 H3A 0.9500
C3 C4 1.398(3)
C4 H4A 0.9500
C4 C5 1.364(3)
C5 H5 0.9500
C5 C6 1.415(3)
C6 C7 1.423(3)
C7 H7 0.9500
C7 C8 1.360(3)
C8 H8 0.9500
C8 C9 1.403(3)
C9 C10 1.372(3)
C10 C11 1.516(2)
C11 C12 1.515(2)
C11 C13 1.542(2)
C11 C14 1.543(2)
C12 C19 1.408(2)
C13 H13A 0.9800
C13 H13B 0.9800
C13 H13C 0.9800
C14 H14A 0.9800
C14 H14B 0.9800
C14 H14C 0.9800
C15 H15A 0.9900
C15 H15B 0.9900
C15 H15C 0.9900
C15 H15D 0.9900
C15 C16A 1.525(4)
C15 C16B 1.574(5)
C16A H16A 0.9900
C16A H16B 0.9900
C16A C17A 1.515(5)
C16B H16C 0.9900
C16B H16D 0.9900
C16B C17B 1.504(7)
C17A H17A 0.9900
C17A H17B 0.9900
C17A C18A 1.516(15)
C17B H17C 0.9900
C17B H17D 0.9900
C17B C18B 1.53(2)
C18A H18A 0.9800
C18A H18B 0.9800
C18A H18C 0.9800
C18B H18D 0.9800
C18B H18E 0.9800
C18B H18F 0.9800
C19 H19 0.9500
C19 C20 1.374(3)
C20 C21 1.490(3)
C20 C23 1.472(2)
C21 C22 1.449(2)
C22 C23 1.448(3)
C22 C24 1.433(2)
C24 C25 1.424(3)
C24 C29 1.427(2)
C25 C26 1.388(3)
C26 H26 0.9500
C26 C27 1.394(2)
C27 C28 1.390(3)
C28 H28 0.9500
C28 C29 1.380(3)
C30 C31 1.393(3)
C30 C35 1.423(2)
C31 H31 0.9500
C31 C32 1.384(3)
C32 H32 0.9500
C32 C33 1.398(3)
C33 H33 0.9500
C33 C34 1.379(3)
C34 H34 0.9500
C34 C35 1.402(3)
C35 C36 1.434(3)
C36 C37 1.503(3)
C36 C40 1.348(3)
C37 H37A 0.9900
C37 H37B 0.9900
C37 C38 1.546(3)
C38 H38A 0.9900
C38 H38B 0.9900
C38 C39 1.551(3)
C39 H39A 0.9900
C39 H39B 0.9900
C39 C40 1.488(3)

loop_
_geom_torsion_atom_site_label_1
_geom_torsion_atom_site_label_2
_geom_torsion_atom_site_label_3
_geom_torsion_atom_site_label_4
_geom_torsion
O1 C21 C22 C23 -179.9(2)
O1 C21 C22 C24 -0.1(3)
O3 C25 C26 C27 179.17(16)
N1 C9 C10 C1 179.49(14)
N1 C9 C10 C11 1.37(18)
N1 C12 C19 C20 176.22(17)
N1 C15 C16A C17A 70.4(3)
N1 C15 C16B C17B -62.0(4)
N2 C27 C28 C29 -178.66(16)
N2 C30 C31 C32 176.25(17)
N2 C30 C35 C34 -177.19(15)
N2 C30 C35 C36 0.18(19)
C1 C2 C3 C4 -0.3(3)
C1 C6 C7 C8 0.1(3)
C1 C10 C11 C12 -179.40(16)
C1 C10 C11 C13 63.9(2)
C1 C10 C11 C14 -64.0(2)
C2 C1 C6 C5 0.5(2)
C2 C1 C6 C7 -179.68(16)
C2 C1 C10 C9 179.48(16)
C2 C1 C10 C11 -2.9(3)
C2 C3 C4 C5 0.3(3)
C3 C4 C5 C6 0.0(3)
C4 C5 C6 C1 -0.4(3)
C4 C5 C6 C7 179.74(18)
C5 C6 C7 C8 179.99(18)
C6 C1 C2 C3 -0.1(3)
C6 C1 C10 C9 -0.4(2)
C6 C1 C10 C11 177.23(16)
C6 C7 C8 C9 -0.3(3)
C7 C8 C9 N1 -178.97(17)
C7 C8 C9 C10 0.1(3)
C8 C9 C10 C1 0.3(3)
C8 C9 C10 C11 -177.85(15)
C9 N1 C12 C11 -0.46(18)
C9 N1 C12 C19 -179.44(15)
C9 N1 C15 C16A -100.9(2)
C9 N1 C15 C16B -65.7(3)
C9 C10 C11 C12 -1.54(17)
C9 C10 C11 C13 -118.25(16)
C9 C10 C11 C14 113.84(16)
C10 C1 C2 C3 179.96(16)
C10 C1 C6 C5 -179.63(16)
C10 C1 C6 C7 0.2(2)
C10 C11 C12 N1 1.20(17)
C10 C11 C12 C19 -179.89(16)
C11 C12 C19 C20 -2.6(3)
C12 N1 C9 C8 178.60(17)
C12 N1 C9 C10 -0.58(19)
C12 N1 C15 C16A 80.6(2)
C12 N1 C15 C16B 115.8(3)
C12 C19 C20 C21 3.6(4)
C12 C19 C20 C23 -178.16(17)
C13 C11 C12 N1 119.83(15)
C13 C11 C12 C19 -61.3(2)
C14 C11 C12 N1 -115.05(15)
C14 C11 C12 C19 63.9(2)
C15 N1 C9 C8 -0.1(3)
C15 N1 C9 C10 -179.30(15)
C15 N1 C12 C11 178.19(15)
C15 N1 C12 C19 -0.8(3)
C15 C16A C17A C18A -178.8(7)
C15 C16B C17B C18B -174.8(11)
C16A C15 C16B C17B 37.0(4)
C16B C15 C16A C17A -24.4(4)
C19 C20 C21 O1 -1.5(4)
C19 C20 C21 C22 177.8(3)
C19 C20 C23 O2 2.3(3)
C19 C20 C23 C22 -178.26(17)
C20 C21 C22 C23 0.79(13)
C20 C21 C22 C24 -179.34(19)
C21 C20 C23 O2 -178.7(2)
C21 C20 C23 C22 0.78(13)
C21 C22 C23 O2 178.6(2)
C21 C22 C23 C20 -0.80(13)
C21 C22 C24 C25 -5.1(3)
C21 C22 C24 C29 176.41(18)
C22 C24 C25 O3 1.4(3)
C22 C24 C25 C26 -177.20(16)
C22 C24 C29 O4 -3.1(3)
C22 C24 C29 C28 178.86(16)
C23 C20 C21 O1 180.0(2)
C23 C20 C21 C22 -0.78(13)
C23 C22 C24 C25 174.71(18)
C23 C22 C24 C29 -3.8(3)
C24 C22 C23 O2 -1.2(4)
C24 C22 C23 C20 179.33(19)
C24 C25 C26 C27 -2.1(3)
C25 C24 C29 O4 178.30(16)
C25 C24 C29 C28 0.3(2)
C25 C26 C27 N2 -179.74(16)
C25 C26 C27 C28 1.3(3)
C26 C27 C28 C29 0.3(3)
C27 N2 C30 C31 8.2(3)
C27 N2 C30 C35 -176.60(15)
C27 N2 C40 C36 176.05(15)
C27 N2 C40 C39 -0.4(3)
C27 C28 C29 O4 -179.27(16)
C27 C28 C29 C24 -1.1(3)
C29 C24 C25 O3 179.93(16)
C29 C24 C25 C26 1.3(2)
C30 N2 C27 C26 33.7(2)
C30 N2 C27 C28 -147.34(17)
C30 N2 C40 C36 -1.22(19)
C30 N2 C40 C39 -177.64(18)
C30 C31 C32 C33 -0.7(3)
C30 C35 C36 C37 175.5(2)
C30 C35 C36 C40 -0.92(19)
C31 C30 C35 C34 -1.4(3)
C31 C30 C35 C36 175.96(16)
C31 C32 C33 C34 -0.2(3)
C32 C33 C34 C35 0.3(3)
C33 C34 C35 C30 0.5(3)
C33 C34 C35 C36 -175.99(19)
C34 C35 C36 C37 -7.7(4)
C34 C35 C36 C40 175.87(19)
C35 C30 C31 C32 1.5(3)
C35 C36 C37 C38 -178.0(2)
C35 C36 C40 N2 1.35(19)
C35 C36 C40 C39 178.54(15)
C36 C37 C38 C39 1.74(19)
C37 C36 C40 N2 -176.17(14)
C37 C36 C40 C39 1.0(2)
C37 C38 C39 C40 -1.21(19)
C38 C39 C40 N2 176.46(18)
C38 C39 C40 C36 0.1(2)
C40 N2 C27 C26 -143.02(18)
C40 N2 C27 C28 36.0(2)
C40 N2 C30 C31 -174.63(18)
C40 N2 C30 C35 0.60(18)
C40 C36 C37 C38 -1.69(19)
